data_1569756
loop_
_publ_author_name
'Nye, Luke'
'Telfer, Shane G.'
'Turnbull, Mark M.'

_publ_section_title
;
 \m-1,6-Dioxo-1,6-diphenylhexane-3,4-diolato-bis[(2,2&#x2032;-bipyridine)chloridocopper(II)]
 dihydrate
;
_journal_coeditor_code TK4095
_journal_issue 8
_journal_name_full IUCrData
_journal_paper_doi 10.1107/S2414314623007137
_journal_volume 8
_journal_year 2023
_chemical_formula_iupac '[Cu2 (C18 H12 O4) Cl2 (C10 H8 N2)2], 2H2 O'
_chemical_formula_moiety 'C38 H28 Cl2 Cu2 N4 O4, 2 (H2 O)'
_chemical_formula_sum 'C38 H32 Cl2 Cu2 N4 O6'
_chemical_formula_weight 838.65
_chemical_name_systematic
'\m-1,6-Dioxo-1,6-diphenylhexane-3,4-diolato-bis[(2,2'-bipyridine)chloridocopper(II)] dihydrate'
_space_group_crystal_system triclinic
_space_group_IT_number 2
_space_group_name_Hall '-P 1'
_space_group_name_H-M_alt 'P -1'
_atom_sites_solution_hydrogens mixed
_atom_sites_solution_primary direct
_atom_sites_solution_secondary difmap
_audit_creation_method SHELXL-2018/3
_cell_angle_alpha 106.426(7)
_cell_angle_beta 109.090(8)
_cell_angle_gamma 90.373(6)
_cell_formula_units_Z 1
_cell_length_a 8.7211(2)
_cell_length_b 10.4194(2)
_cell_length_c 10.5243(7)
_cell_measurement_reflns_used 3450
_cell_measurement_temperature 123(2)
_cell_measurement_theta_max 72.0
_cell_measurement_theta_min 6.6
_cell_volume 861.67(9)
_computing_cell_refinement
;
<i>PROCESS-AUTO</i> (Rigaku, 1998)
;
_computing_data_collection
;
CrystalClear (Rigaku, 2005)
;
_computing_data_reduction
;
<i>PROCESS-AUTO</i> (Rigaku, 1998)
;
_computing_molecular_graphics
;
XP (Sheldrick, 2008)
;
_computing_publication_material
;
<i>SHELXL2018/3</i> (Sheldrick, 2015)
;
_computing_structure_refinement
;
<i>SHELXL2018/3</i> (Sheldrick, 2015)
;
_computing_structure_solution
;
SHELXS97 (Sheldrick, 2008)
;
_diffrn_ambient_temperature 123(2)
_diffrn_detector_area_resol_mean 10
_diffrn_measured_fraction_theta_full 0.966
_diffrn_measured_fraction_theta_max 0.966
_diffrn_measurement_device_type 'Rigaku Spider'
_diffrn_measurement_method \w-scans
_diffrn_radiation_monochromator 'confocal optics'
_diffrn_radiation_source 'rotating anode'
_diffrn_radiation_type CuK\a
_diffrn_radiation_wavelength 1.54178
_diffrn_reflns_av_R_equivalents 0.0457
_diffrn_reflns_av_unetI/netI 0.0674
_diffrn_reflns_limit_h_max 9
_diffrn_reflns_limit_h_min -9
_diffrn_reflns_limit_k_max 11
_diffrn_reflns_limit_k_min -8
_diffrn_reflns_limit_l_max 11
_diffrn_reflns_limit_l_min -11
_diffrn_reflns_number 7470
_diffrn_reflns_theta_full 61.131
_diffrn_reflns_theta_max 61.131
_diffrn_reflns_theta_min 6.618
_exptl_absorpt_coefficient_mu 3.409
_exptl_absorpt_correction_T_max 0.9286
_exptl_absorpt_correction_T_min 0.6408
_exptl_absorpt_correction_type multi-scan
_exptl_absorpt_process_details
;
(ABSCOR; Rigaku, 1995)
;
_exptl_crystal_colour green
_exptl_crystal_density_diffrn 1.616
_exptl_crystal_density_method 'not measured'
_exptl_crystal_description plate
_exptl_crystal_F_000 428
_exptl_crystal_size_max 0.130
_exptl_crystal_size_mid 0.090
_exptl_crystal_size_min 0.020
_refine_diff_density_max 0.574
_refine_diff_density_min -0.490
_refine_ls_extinction_method none
_refine_ls_goodness_of_fit_ref 1.129
_refine_ls_hydrogen_treatment mixed
_refine_ls_matrix_type full
_refine_ls_number_parameters 241
_refine_ls_number_reflns 2552
_refine_ls_number_restraints 0
_refine_ls_restrained_S_all 1.129
_refine_ls_R_factor_all 0.0615
_refine_ls_R_factor_gt 0.0474
_refine_ls_shift/su_max 0.000
_refine_ls_shift/su_mean 0.000
_refine_ls_structure_factor_coef Fsqd
_refine_ls_weighting_details 'w=1/[\s^2^(Fo^2^)+(0.0514P)^2^+0.1469P] where P=(Fo^2^+2Fc^2^)/3'
_refine_ls_weighting_scheme calc
_refine_ls_wR_factor_gt 0.1120
_refine_ls_wR_factor_ref 0.1210
_reflns_number_gt 1901
_reflns_number_total 2552
_reflns_threshold_expression 'I > 2\s(I)'
_cod_data_source_file tk4095.cif
_cod_data_source_block I
_cod_original_cell_volume 861.67(8)
_cod_database_code 1569756
_shelx_space_group_comment
;
The symmetry employed for this shelxl refinement is uniquely defined
by the following loop, which should always be used as a source of
symmetry information in preference to the above space-group names.
They are only intended as comments.
;
_shelx_estimated_absorpt_t_min 0.666
_shelx_estimated_absorpt_t_max 0.935

loop_
_space_group_symop_operation_xyz
'x, y, z'
'-x, -y, -z'

loop_
_atom_site_type_symbol
_atom_site_label
_atom_site_fract_x
_atom_site_fract_y
_atom_site_fract_z
_atom_site_U_iso_or_equiv
_atom_site_adp_type
_atom_site_calc_flag
_atom_site_occupancy
_atom_site_disorder_assembly
_atom_site_disorder_group
Cu Cu1 0.33000(7) 0.32164(6) 0.96525(6) 0.0307(2) Uani d 1 . .
Cl Cl1 0.11639(12) 0.13154(10) 0.77171(10) 0.0345(3) Uani d 1 . .
O O1 0.1754(3) 0.4177(3) 1.0408(3) 0.0324(7) Uani d 1 . .
C C1 0.0704(5) 0.4796(4) 0.9723(4) 0.0254(10) Uani d 1 . .
C C2 0.0728(5) 0.5143(4) 0.8569(4) 0.0294(10) Uani d 1 . .
H H2 -0.017613 0.555390 0.812000 0.035 Uiso calc 1 . .
O O3 0.3211(3) 0.4301(3) 0.8421(3) 0.0330(7) Uani d 1 . .
C C3 0.2001(5) 0.4937(4) 0.7987(4) 0.0271(10) Uani d 1 . .
C C4 0.1975(5) 0.5506(4) 0.6837(4) 0.0303(10) Uani d 1 . .
C C5 0.2992(5) 0.5074(4) 0.6059(4) 0.0329(11) Uani d 1 . .
H H5 0.372026 0.443341 0.628745 0.039 Uiso calc 1 . .
C C6 0.2963(5) 0.5555(5) 0.4963(5) 0.0411(12) Uani d 1 . .
H H6 0.365425 0.523306 0.443454 0.049 Uiso calc 1 . .
C C7 0.1939(6) 0.6503(5) 0.4627(5) 0.0422(12) Uani d 1 . .
H H7 0.193055 0.683511 0.387222 0.051 Uiso calc 1 . .
C C8 0.0922(5) 0.6969(4) 0.5389(5) 0.0393(12) Uani d 1 . .
H H8 0.022438 0.763064 0.516788 0.047 Uiso calc 1 . .
C C9 0.0926(5) 0.6469(4) 0.6470(4) 0.0310(10) Uani d 1 . .
H H9 0.020939 0.677797 0.697730 0.037 Uiso calc 1 . .
N N11 0.5341(4) 0.2451(3) 0.9445(3) 0.0282(8) Uani d 1 . .
C C11 0.6014(5) 0.2564(4) 0.8501(4) 0.0339(11) Uani d 1 . .
H H11 0.549680 0.303493 0.785150 0.041 Uiso calc 1 . .
C C12 0.7425(5) 0.2020(4) 0.8441(4) 0.0343(11) Uani d 1 . .
H H12 0.788780 0.212980 0.777127 0.041 Uiso calc 1 . .
C C13 0.8170(5) 0.1309(4) 0.9368(4) 0.0302(10) Uani d 1 . .
H H13 0.914522 0.092053 0.933922 0.036 Uiso calc 1 . .
C C14 0.7475(5) 0.1177(4) 1.0326(4) 0.0277(10) Uani d 1 . .
H H14 0.796296 0.069566 1.097313 0.033 Uiso calc 1 . .
C C15 0.6054(5) 0.1754(4) 1.0339(4) 0.0237(9) Uani d 1 . .
C C16 0.5227(5) 0.1699(4) 1.1351(4) 0.0275(10) Uani d 1 . .
C C17 0.5733(5) 0.1040(4) 1.2364(4) 0.0273(10) Uani d 1 . .
H H17 0.667767 0.057482 1.244906 0.033 Uiso calc 1 . .
C C18 0.4850(5) 0.1061(4) 1.3261(4) 0.0318(11) Uani d 1 . .
H H18 0.519826 0.063659 1.398103 0.038 Uiso calc 1 . .
C C19 0.3447(5) 0.1721(4) 1.3075(4) 0.0362(11) Uani d 1 . .
H H19 0.280783 0.173765 1.365635 0.043 Uiso calc 1 . .
C C20 0.2994(5) 0.2349(4) 1.2041(4) 0.0316(11) Uani d 1 . .
H H20 0.203908 0.280215 1.193139 0.038 Uiso calc 1 . .
N N12 0.3846(4) 0.2349(3) 1.1175(3) 0.0282(8) Uani d 1 . .
O O2 0.2128(4) 0.0355(4) 0.4911(4) 0.0538(10) Uani d 1 . .
H H2A 0.178(6) 0.059(5) 0.557(5) 0.065 Uiso d 1 . .
H H2B 0.110(6) -0.013(4) 0.420(5) 0.065 Uiso d 1 . .

loop_
_atom_site_aniso_label
_atom_site_aniso_U_11
_atom_site_aniso_U_22
_atom_site_aniso_U_33
_atom_site_aniso_U_12
_atom_site_aniso_U_13
_atom_site_aniso_U_23
Cu1 0.0320(4) 0.0347(4) 0.0347(4) 0.0178(3) 0.0164(3) 0.0183(3)
Cl1 0.0317(6) 0.0400(7) 0.0367(6) 0.0129(5) 0.0136(5) 0.0164(5)
O1 0.0366(17) 0.0391(18) 0.0347(17) 0.0202(14) 0.0200(14) 0.0217(14)
C1 0.030(2) 0.022(2) 0.027(2) 0.0052(19) 0.012(2) 0.0094(19)
C2 0.027(2) 0.034(3) 0.032(2) 0.0130(19) 0.011(2) 0.016(2)
O3 0.0297(16) 0.0351(17) 0.0388(17) 0.0198(14) 0.0135(13) 0.0156(14)
C3 0.031(3) 0.024(2) 0.026(2) 0.0026(19) 0.009(2) 0.0098(19)
C4 0.025(2) 0.032(3) 0.030(2) 0.0030(19) 0.0050(19) 0.009(2)
C5 0.029(2) 0.039(3) 0.038(3) 0.011(2) 0.014(2) 0.021(2)
C6 0.039(3) 0.050(3) 0.042(3) 0.004(2) 0.018(2) 0.021(2)
C7 0.052(3) 0.046(3) 0.036(3) -0.005(2) 0.013(2) 0.025(2)
C8 0.036(3) 0.035(3) 0.048(3) 0.008(2) 0.008(2) 0.020(2)
C9 0.031(2) 0.038(3) 0.030(2) 0.008(2) 0.010(2) 0.020(2)
N11 0.027(2) 0.032(2) 0.031(2) 0.0111(16) 0.0163(17) 0.0114(17)
C11 0.038(3) 0.032(3) 0.034(3) 0.013(2) 0.014(2) 0.012(2)
C12 0.038(3) 0.037(3) 0.037(3) 0.012(2) 0.022(2) 0.013(2)
C13 0.032(2) 0.028(2) 0.036(3) 0.0114(19) 0.015(2) 0.013(2)
C14 0.034(2) 0.028(2) 0.027(2) 0.0105(19) 0.011(2) 0.017(2)
C15 0.028(2) 0.021(2) 0.025(2) 0.0064(18) 0.0106(19) 0.0097(19)
C16 0.024(2) 0.027(2) 0.034(2) 0.0078(18) 0.0102(19) 0.013(2)
C17 0.034(2) 0.024(2) 0.034(3) 0.0095(19) 0.011(2) 0.023(2)
C18 0.043(3) 0.030(3) 0.029(2) 0.006(2) 0.013(2) 0.019(2)
C19 0.038(3) 0.037(3) 0.041(3) 0.013(2) 0.022(2) 0.013(2)
C20 0.038(3) 0.029(3) 0.039(3) 0.013(2) 0.019(2) 0.021(2)
N12 0.031(2) 0.027(2) 0.032(2) 0.0085(16) 0.0155(17) 0.0119(17)
O2 0.044(2) 0.079(3) 0.046(2) 0.0153(18) 0.0187(17) 0.028(2)

loop_
_atom_type_symbol
_atom_type_description
_atom_type_scat_dispersion_real
_atom_type_scat_dispersion_imag
_atom_type_scat_source
C C 0.0181 0.0091 'International Tables Vol C Tables 4.2.6.8 and 6.1.1.4'
H H 0.0000 0.0000 'International Tables Vol C Tables 4.2.6.8 and 6.1.1.4'
N N 0.0311 0.0180 'International Tables Vol C Tables 4.2.6.8 and 6.1.1.4'
O O 0.0492 0.0322 'International Tables Vol C Tables 4.2.6.8 and 6.1.1.4'
Cl Cl 0.3639 0.7018 'International Tables Vol C Tables 4.2.6.8 and 6.1.1.4'
Cu Cu -1.9646 0.5888 'International Tables Vol C Tables 4.2.6.8 and 6.1.1.4'

loop_
_geom_angle_atom_site_label_1
_geom_angle_atom_site_label_2
_geom_angle_atom_site_label_3
_geom_angle_site_symmetry_1
_geom_angle_site_symmetry_3
_geom_angle
_geom_angle_publ_flag
O1 Cu1 O3 . . 93.44(11) ?
O1 Cu1 N12 . . 89.27(12) ?
O3 Cu1 N12 . . 167.52(12) ?
O1 Cu1 N11 . . 163.37(13) ?
O3 Cu1 N11 . . 93.59(12) ?
N12 Cu1 N11 . . 80.78(13) ?
O1 Cu1 Cl1 . . 95.59(9) ?
O3 Cu1 Cl1 . . 94.10(9) ?
N12 Cu1 Cl1 . . 97.76(10) ?
N11 Cu1 Cl1 . . 98.92(9) ?
C1 O1 Cu1 . . 122.0(2) ?
O1 C1 C2 . . 126.3(4) ?
O1 C1 C1 . 2_567 115.8(4) ?
C2 C1 C1 . 2_567 117.8(5) ?
C1 C2 C3 . . 125.1(4) ?
C1 C2 H2 . . 117.4 ?
C3 C2 H2 . . 117.4 ?
C3 O3 Cu1 . . 123.6(3) ?
O3 C3 C2 . . 123.4(4) ?
O3 C3 C4 . . 116.9(4) ?
C2 C3 C4 . . 119.7(4) ?
C5 C4 C9 . . 117.5(4) ?
C5 C4 C3 . . 119.9(4) ?
C9 C4 C3 . . 122.6(4) ?
C6 C5 C4 . . 121.2(4) ?
C6 C5 H5 . . 119.4 ?
C4 C5 H5 . . 119.4 ?
C5 C6 C7 . . 120.5(4) ?
C5 C6 H6 . . 119.7 ?
C7 C6 H6 . . 119.7 ?
C6 C7 C8 . . 119.9(4) ?
C6 C7 H7 . . 120.0 ?
C8 C7 H7 . . 120.0 ?
C9 C8 C7 . . 119.7(4) ?
C9 C8 H8 . . 120.2 ?
C7 C8 H8 . . 120.2 ?
C8 C9 C4 . . 121.2(4) ?
C8 C9 H9 . . 119.4 ?
C4 C9 H9 . . 119.4 ?
C11 N11 C15 . . 118.8(3) ?
C11 N11 Cu1 . . 125.9(3) ?
C15 N11 Cu1 . . 115.3(3) ?
N11 C11 C12 . . 122.1(4) ?
N11 C11 H11 . . 118.9 ?
C12 C11 H11 . . 118.9 ?
C11 C12 C13 . . 119.3(4) ?
C11 C12 H12 . . 120.4 ?
C13 C12 H12 . . 120.4 ?
C14 C13 C12 . . 118.9(4) ?
C14 C13 H13 . . 120.6 ?
C12 C13 H13 . . 120.6 ?
C13 C14 C15 . . 119.1(4) ?
C13 C14 H14 . . 120.4 ?
C15 C14 H14 . . 120.4 ?
N11 C15 C14 . . 121.9(4) ?
N11 C15 C16 . . 114.7(3) ?
C14 C15 C16 . . 123.5(4) ?
N12 C16 C17 . . 121.7(4) ?
N12 C16 C15 . . 113.3(3) ?
C17 C16 C15 . . 125.0(3) ?
C16 C17 C18 . . 119.7(4) ?
C16 C17 H17 . . 120.2 ?
C18 C17 H17 . . 120.2 ?
C19 C18 C17 . . 118.3(4) ?
C19 C18 H18 . . 120.8 ?
C17 C18 H18 . . 120.8 ?
C20 C19 C18 . . 119.4(4) ?
C20 C19 H19 . . 120.3 ?
C18 C19 H19 . . 120.3 ?
N12 C20 C19 . . 122.9(4) ?
N12 C20 H20 . . 118.5 ?
C19 C20 H20 . . 118.5 ?
C20 N12 C16 . . 118.0(4) ?
C20 N12 Cu1 . . 126.2(3) ?
C16 N12 Cu1 . . 115.9(3) ?
H2A O2 H2B . . 96(4) ?

loop_
_geom_bond_atom_site_label_1
_geom_bond_atom_site_label_2
_geom_bond_site_symmetry_2
_geom_bond_distance
_geom_bond_publ_flag
Cu1 O1 . 1.929(3) ?
Cu1 O3 . 1.930(3) ?
Cu1 N12 . 1.984(3) ?
Cu1 N11 . 2.006(3) ?
Cu1 Cl1 . 2.5944(12) ?
O1 C1 . 1.270(4) ?
C1 C2 . 1.369(5) ?
C1 C1 2_567 1.537(7) ?
C2 C3 . 1.424(5) ?
C2 H2 . 0.9500 ?
O3 C3 . 1.275(4) ?
C3 C4 . 1.485(5) ?
C4 C5 . 1.390(5) ?
C4 C9 . 1.412(5) ?
C5 C6 . 1.374(6) ?
C5 H5 . 0.9500 ?
C6 C7 . 1.378(6) ?
C6 H6 . 0.9500 ?
C7 C8 . 1.385(6) ?
C7 H7 . 0.9500 ?
C8 C9 . 1.378(5) ?
C8 H8 . 0.9500 ?
C9 H9 . 0.9500 ?
N11 C11 . 1.338(5) ?
N11 C15 . 1.345(5) ?
C11 C12 . 1.371(5) ?
C11 H11 . 0.9500 ?
C12 C13 . 1.387(5) ?
C12 H12 . 0.9500 ?
C13 C14 . 1.372(5) ?
C13 H13 . 0.9500 ?
C14 C15 . 1.383(5) ?
C14 H14 . 0.9500 ?
C15 C16 . 1.481(5) ?
C16 N12 . 1.371(5) ?
C16 C17 . 1.384(5) ?
C17 C18 . 1.396(5) ?
C17 H17 . 0.9500 ?
C18 C19 . 1.393(5) ?
C18 H18 . 0.9500 ?
C19 C20 . 1.375(5) ?
C19 H19 . 0.9500 ?
C20 N12 . 1.352(5) ?
C20 H20 . 0.9500 ?
O2 H2A . 0.82(5) ?
O2 H2B . 0.98(4) ?

loop_
_geom_hbond_atom_site_label_D
_geom_hbond_atom_site_label_H
_geom_hbond_atom_site_label_A
_geom_hbond_site_symmetry_A
_geom_hbond_distance_DH
_geom_hbond_distance_HA
_geom_hbond_distance_DA
_geom_hbond_angle_DHA
_geom_hbond_publ_flag
O2 H2A Cl1 . 0.82(5) 2.41(5) 3.224(3) 171(5) yes
O2 H2B Cl1 2_556 0.98(4) 2.33(5) 3.307(4) 172(4) yes

loop_
_geom_torsion_atom_site_label_1
_geom_torsion_atom_site_label_2
_geom_torsion_atom_site_label_3
_geom_torsion_atom_site_label_4
_geom_torsion_site_symmetry_1
_geom_torsion_site_symmetry_2
_geom_torsion_site_symmetry_3
_geom_torsion_site_symmetry_4
_geom_torsion
_geom_torsion_publ_flag
Cu1 O1 C1 C2 . . . . -16.0(6) ?
Cu1 O1 C1 C1 . . . 2_567 165.1(3) ?
O1 C1 C2 C3 . . . . -4.0(7) ?
C1 C1 C2 C3 2_567 . . . 174.9(4) ?
Cu1 O3 C3 C2 . . . . 12.9(5) ?
Cu1 O3 C3 C4 . . . . -168.5(2) ?
C1 C2 C3 O3 . . . . 5.8(6) ?
C1 C2 C3 C4 . . . . -172.7(4) ?
O3 C3 C4 C5 . . . . 15.4(6) ?
C2 C3 C4 C5 . . . . -166.0(4) ?
O3 C3 C4 C9 . . . . -165.8(4) ?
C2 C3 C4 C9 . . . . 12.9(6) ?
C9 C4 C5 C6 . . . . -0.7(6) ?
C3 C4 C5 C6 . . . . 178.2(4) ?
C4 C5 C6 C7 . . . . 1.2(7) ?
C5 C6 C7 C8 . . . . -0.4(7) ?
C6 C7 C8 C9 . . . . -0.8(6) ?
C7 C8 C9 C4 . . . . 1.3(6) ?
C5 C4 C9 C8 . . . . -0.6(6) ?
C3 C4 C9 C8 . . . . -179.4(4) ?
C15 N11 C11 C12 . . . . -1.7(6) ?
Cu1 N11 C11 C12 . . . . 179.3(3) ?
N11 C11 C12 C13 . . . . 1.2(6) ?
C11 C12 C13 C14 . . . . -0.4(6) ?
C12 C13 C14 C15 . . . . 0.1(6) ?
C11 N11 C15 C14 . . . . 1.3(6) ?
Cu1 N11 C15 C14 . . . . -179.5(3) ?
C11 N11 C15 C16 . . . . 179.4(3) ?
Cu1 N11 C15 C16 . . . . -1.4(4) ?
C13 C14 C15 N11 . . . . -0.6(6) ?
C13 C14 C15 C16 . . . . -178.5(4) ?
N11 C15 C16 N12 . . . . 1.4(5) ?
C14 C15 C16 N12 . . . . 179.5(3) ?
N11 C15 C16 C17 . . . . 179.8(4) ?
C14 C15 C16 C17 . . . . -2.1(6) ?
N12 C16 C17 C18 . . . . -1.8(6) ?
C15 C16 C17 C18 . . . . 179.9(4) ?
C16 C17 C18 C19 . . . . 1.8(6) ?
C17 C18 C19 C20 . . . . -1.3(6) ?
C18 C19 C20 N12 . . . . 0.6(6) ?
C19 C20 N12 C16 . . . . -0.4(6) ?
C19 C20 N12 Cu1 . . . . 179.9(3) ?
C17 C16 N12 C20 . . . . 1.0(6) ?
C15 C16 N12 C20 . . . . 179.5(3) ?
C17 C16 N12 Cu1 . . . . -179.2(3) ?
C15 C16 N12 Cu1 . . . . -0.7(4) ?
